data_8105835
loop_
_publ_author_name
'Reiss, Guido J.'

_publ_section_title
;
 A cyclic I10 2&#x2212; anion in the layered crystal structure of
 theophyllinium pentaiodide, C7H9I5N4O2
;
_journal_issue 4
_journal_name_full 'Zeitschrift f\"ur Kristallographie - New Crystal Structures'
_journal_page_first 737
_journal_page_last 739
_journal_paper_doi 10.1515/ncrs-2019-0082
_journal_volume 234
_journal_year 2019
_chemical_formula_moiety 'C7 H9 N4 O2, I3, I2'
_chemical_formula_sum 'C7 H9 I5 N4 O2'
_chemical_formula_weight 815.68
_space_group_crystal_system monoclinic
_space_group_IT_number 14
_space_group_name_Hall '-P 2ybc'
_space_group_name_H-M_alt 'P 1 21/c 1'
_atom_sites_solution_hydrogens mixed
_atom_sites_solution_secondary difmap
_audit_creation_method SHELXL-2018/3
_cell_angle_alpha 90
_cell_angle_beta 100.8436(10)
_cell_angle_gamma 90
_cell_formula_units_Z 4
_cell_length_a 9.46793(10)
_cell_length_b 11.58276(12)
_cell_length_c 16.41497(18)
_cell_measurement_reflns_used 39048
_cell_measurement_temperature 130(2)
_cell_measurement_theta_max 34.8442
_cell_measurement_theta_min 3.2386
_cell_volume 1768.00(3)
_computing_cell_refinement
;
CrysAlisPro, Oxford Diffraction Ltd.,
Version 1.171.34.44 (release 25-10-2010 CrysAlis171 .NET)
(compiled Oct 25 2010,18:11:34)
;
_computing_data_collection
;
CrysAlisPro, Oxford Diffraction Ltd.,
Version 1.171.34.44 (release 25-10-2010 CrysAlis171 .NET)
(compiled Oct 25 2010,18:11:34)
;
_computing_data_reduction
;
CrysAlisPro, Oxford Diffraction Ltd.,
Version 1.171.34.44 (release 25-10-2010 CrysAlis171 .NET)
(compiled Oct 25 2010,18:11:34)
;
_computing_molecular_graphics 'Diamond 4.5'
_computing_structure_refinement 'SHELXL-2018/3 (Sheldrick, 2018)'
_computing_structure_solution 'SHELXT (Sheldrick, 2018)'
_diffrn_ambient_temperature 130(2)
_diffrn_detector_area_resol_mean 16
_diffrn_measured_fraction_theta_full 0.998
_diffrn_measured_fraction_theta_max 0.998
_diffrn_measurement_device_type 'Xcalibur- EOS'
_diffrn_measurement_method '\w scans'
_diffrn_radiation_type MoK\a
_diffrn_radiation_wavelength 0.71073
_diffrn_reflns_av_R_equivalents 0.0303
_diffrn_reflns_av_unetI/netI 0.0112
_diffrn_reflns_Laue_measured_fraction_full 0.998
_diffrn_reflns_Laue_measured_fraction_max 0.998
_diffrn_reflns_limit_h_max 12
_diffrn_reflns_limit_h_min -12
_diffrn_reflns_limit_k_max 15
_diffrn_reflns_limit_k_min -15
_diffrn_reflns_limit_l_max 22
_diffrn_reflns_limit_l_min -22
_diffrn_reflns_number 52671
_diffrn_reflns_point_group_measured_fraction_full 0.998
_diffrn_reflns_point_group_measured_fraction_max 0.998
_diffrn_reflns_theta_full 28.498
_diffrn_reflns_theta_max 28.498
_diffrn_reflns_theta_min 3.245
_exptl_absorpt_coefficient_mu 8.796
_exptl_absorpt_correction_T_max 0.301
_exptl_absorpt_correction_T_min 0.122
_exptl_absorpt_correction_type gaussian
_exptl_absorpt_process_details
;
CrysAlisPro, Oxford Diffraction Ltd.,
Version 1.171.34.44 (release 25-10-2010 CrysAlis171 .NET)
(compiled Oct 25 2010,18:11:34)
Numerical absorption correction based on gaussian integration over
			a multifaceted crystal model
;
_exptl_crystal_colour 'black shiny'
_exptl_crystal_density_diffrn 3.064
_exptl_crystal_description block
_exptl_crystal_F_000 1440
_exptl_crystal_size_max 0.3394
_exptl_crystal_size_mid 0.2709
_exptl_crystal_size_min 0.2077
_refine_diff_density_max 3.631
_refine_diff_density_min -2.153
_refine_diff_density_rms 0.139
_refine_ls_extinction_coef 0.00075(5)
_refine_ls_extinction_expression Fc^*^=kFc[1+0.001xFc^2^\l^3^/sin(2\q)]^-1/4^
_refine_ls_extinction_method 'SHELXL-2018/3 (Sheldrick 2018)'
_refine_ls_goodness_of_fit_ref 1.399
_refine_ls_hydrogen_treatment mixed
_refine_ls_matrix_type full
_refine_ls_number_parameters 174
_refine_ls_number_reflns 4465
_refine_ls_number_restraints 0
_refine_ls_restrained_S_all 1.399
_refine_ls_R_factor_all 0.0334
_refine_ls_R_factor_gt 0.0306
_refine_ls_shift/su_max 0.001
_refine_ls_shift/su_mean 0.000
_refine_ls_structure_factor_coef Fsqd
_refine_ls_weighting_details 'w=1/[\s^2^(Fo^2^)+(0.0200P)^2^+6.0000P] where P=(Fo^2^+2Fc^2^)/3'
_refine_ls_weighting_scheme calc
_refine_ls_wR_factor_gt 0.0710
_refine_ls_wR_factor_ref 0.0728
_reflns_Friedel_coverage 0.000
_reflns_Friedel_fraction_full .
_reflns_Friedel_fraction_max .
_reflns_number_gt 4173
_reflns_number_total 4465
_reflns_threshold_expression 'I > 2\s(I)'
_cod_data_source_file suppl_ncrs-2019-0082_suppl.cif
_cod_data_source_block exp_1430_tesst
_cod_original_sg_symbol_H-M 'P 21/c'
_cod_database_code 8105835
_shelx_shelxl_version_number 2018/3
_shelx_space_group_comment
;
The symmetry employed for this shelxl refinement is uniquely defined
by the following loop, which should always be used as a source of
symmetry information in preference to the above space-group names.
They are only intended as comments.
;

loop_
_space_group_symop_operation_xyz
'x, y, z'
'-x, y+1/2, -z+1/2'
'-x, -y, -z'
'x, -y-1/2, z-1/2'

loop_
_atom_site_label
_atom_site_type_symbol
_atom_site_fract_x
_atom_site_fract_y
_atom_site_fract_z
_atom_site_U_iso_or_equiv
_atom_site_adp_type
_atom_site_occupancy
_atom_site_site_symmetry_order
_atom_site_calc_flag
_atom_site_refinement_flags_posn
_atom_site_refinement_flags_adp
_atom_site_refinement_flags_occupancy
_atom_site_disorder_assembly
_atom_site_disorder_group
I1 I -0.05603(4) 0.41770(3) 0.25049(2) 0.03655(10) Uani 1 1 d . . . . .
I2 I 0.15381(3) 0.25151(2) 0.32685(2) 0.02540(8) Uani 1 1 d . . . . .
I3 I 0.36362(3) 0.07971(3) 0.41151(2) 0.03031(9) Uani 1 1 d . . . . .
I4 I 0.60290(4) 0.26148(3) 0.51239(2) 0.03868(10) Uani 1 1 d . . . . .
I5 I 0.80523(5) 0.40502(3) 0.60464(3) 0.04772(11) Uani 1 1 d . . . . .
O1 O 0.4504(3) 0.1977(3) 0.20058(18) 0.0233(6) Uani 1 1 d . . . . .
O2 O 0.0587(3) 0.3354(3) 0.02188(18) 0.0211(6) Uani 1 1 d . . . . .
N1 N 0.2572(3) 0.2679(3) 0.1107(2) 0.0178(6) Uani 1 1 d . . . . .
N2 N 0.4066(3) 0.3900(3) 0.2066(2) 0.0176(6) Uani 1 1 d . . . . .
N3 N 0.1428(4) 0.5726(3) 0.0963(2) 0.0183(6) Uani 1 1 d . . . . .
H3 H 0.072(7) 0.592(5) 0.066(4) 0.037(16) Uiso 1 1 d . . . . .
N4 N 0.3278(4) 0.5924(3) 0.1963(2) 0.0191(7) Uani 1 1 d . . . . .
H4 H 0.393(7) 0.624(6) 0.226(4) 0.045(18) Uiso 1 1 d . . . . .
C1 C 0.3766(4) 0.2808(4) 0.1746(2) 0.0179(7) Uani 1 1 d . . . . .
C2 C 0.3208(4) 0.4786(3) 0.1740(2) 0.0158(7) Uani 1 1 d . . . . .
C3 C 0.2051(4) 0.4651(3) 0.1108(2) 0.0151(7) Uani 1 1 d . . . . .
C4 C 0.1638(4) 0.3550(3) 0.0757(2) 0.0165(7) Uani 1 1 d . . . . .
C5 C 0.2179(4) 0.6469(4) 0.1477(3) 0.0203(8) Uani 1 1 d . . . . .
H5 H 0.197936 0.725295 0.149980 0.024 Uiso 1 1 calc R U . . .
C6 C 0.2273(5) 0.1494(4) 0.0797(3) 0.0272(9) Uani 1 1 d . . . . .
H6A H 0.149744 0.150503 0.032647 0.041 Uiso 1 1 calc R U . . .
H6B H 0.200953 0.102392 0.122624 0.041 Uiso 1 1 calc R U . . .
H6C H 0.311695 0.117929 0.063472 0.041 Uiso 1 1 calc R U . . .
C7 C 0.5251(5) 0.4044(4) 0.2774(3) 0.0304(10) Uani 1 1 d . . . . .
H7A H 0.527870 0.483025 0.296131 0.046 Uiso 1 1 calc R U . . .
H7B H 0.614326 0.385626 0.260806 0.046 Uiso 1 1 calc R U . . .
H7C H 0.510762 0.354048 0.321557 0.046 Uiso 1 1 calc R U . . .

loop_
_atom_site_aniso_label
_atom_site_aniso_U_11
_atom_site_aniso_U_22
_atom_site_aniso_U_33
_atom_site_aniso_U_23
_atom_site_aniso_U_13
_atom_site_aniso_U_12
I1 0.03253(17) 0.03197(17) 0.0481(2) 0.01336(14) 0.01524(14) 0.00758(13)
I2 0.02606(14) 0.02465(15) 0.02758(15) -0.00167(11) 0.01040(11) -0.00534(10)
I3 0.02838(15) 0.03351(17) 0.02921(16) 0.00126(12) 0.00587(11) 0.00826(12)
I4 0.0516(2) 0.03738(19) 0.03096(17) 0.00529(13) 0.01764(14) 0.01393(15)
I5 0.0617(2) 0.0374(2) 0.0502(2) 0.00037(16) 0.02644(19) -0.00323(17)
O1 0.0216(14) 0.0234(15) 0.0223(14) 0.0058(12) -0.0025(11) 0.0042(12)
O2 0.0179(13) 0.0212(14) 0.0204(14) 0.0003(11) -0.0063(11) 0.0003(11)
N1 0.0174(15) 0.0181(16) 0.0158(15) 0.0014(12) -0.0026(12) 0.0006(12)
N2 0.0130(14) 0.0214(16) 0.0156(15) 0.0022(12) -0.0046(12) -0.0008(12)
N3 0.0146(15) 0.0183(16) 0.0198(16) 0.0004(13) -0.0021(12) 0.0009(12)
N4 0.0145(15) 0.0211(17) 0.0196(16) -0.0027(13) -0.0027(12) 0.0005(13)
C1 0.0155(16) 0.0209(18) 0.0165(17) 0.0050(14) 0.0009(13) -0.0006(14)
C2 0.0136(16) 0.0185(18) 0.0144(16) 0.0011(14) 0.0001(13) -0.0008(13)
C3 0.0124(15) 0.0174(17) 0.0138(16) 0.0012(13) -0.0017(13) 0.0004(13)
C4 0.0145(16) 0.0183(18) 0.0153(17) 0.0022(14) -0.0006(13) 0.0006(14)
C5 0.0178(17) 0.0198(19) 0.0216(19) -0.0051(15) -0.0008(14) 0.0002(15)
C6 0.025(2) 0.018(2) 0.034(2) -0.0007(17) -0.0053(18) 0.0006(16)
C7 0.024(2) 0.030(2) 0.029(2) 0.0023(19) -0.0170(17) 0.0008(18)

loop_
_atom_type_symbol
_atom_type_description
_atom_type_scat_dispersion_real
_atom_type_scat_dispersion_imag
_atom_type_scat_source
C C 0.0033 0.0016 'International Tables Vol C Tables 4.2.6.8 and 6.1.1.4'
H H 0.0000 0.0000 'International Tables Vol C Tables 4.2.6.8 and 6.1.1.4'
N N 0.0061 0.0033 'International Tables Vol C Tables 4.2.6.8 and 6.1.1.4'
O O 0.0106 0.0060 'International Tables Vol C Tables 4.2.6.8 and 6.1.1.4'
I I -0.4742 1.8119 'International Tables Vol C Tables 4.2.6.8 and 6.1.1.4'

loop_
_exptl_crystal_face_index_h
_exptl_crystal_face_index_k
_exptl_crystal_face_index_l
_exptl_crystal_face_perp_dist
_exptl_oxdiff_crystal_face_indexfrac_h
_exptl_oxdiff_crystal_face_indexfrac_k
_exptl_oxdiff_crystal_face_indexfrac_l
_exptl_oxdiff_crystal_face_x
_exptl_oxdiff_crystal_face_y
_exptl_oxdiff_crystal_face_z
0 1 -1 0.0998 -0.0006 1.0007 -1.0060 0.0476 -0.0497 -0.0311
0 -1 1 0.1078 0.0006 -1.0007 1.0060 -0.0476 0.0497 0.0311
-1 0 2 0.1287 -1.0038 -0.0007 2.0025 -0.0359 0.0729 -0.0669
1 1 0 0.1839 0.9992 1.0051 0.0014 0.0935 0.0090 0.0279
1 -1 -1 0.1312 1.0044 -1.0000 -0.9965 -0.0117 -0.0232 0.0980
-1 0 0 0.1239 -1.0011 -0.0031 -0.0041 -0.0425 -0.0149 -0.0617
0 1 1 0.0984 -0.0033 1.0031 1.0005 0.0542 0.0380 -0.0364
0 -1 -1 0.1197 0.0033 -1.0031 -1.0005 -0.0542 -0.0380 0.0364
-1 -1 1 0.0923 -1.0005 -1.0039 1.0019 -0.0901 0.0348 -0.0305
0 0 1 0.1498 -0.0013 0.0012 1.0033 0.0033 0.0439 -0.0026
0 0 -1 0.1410 0.0013 -0.0012 -1.0033 -0.0033 -0.0439 0.0026
1 0 0 0.1927 1.0011 0.0031 0.0041 0.0425 0.0149 0.0617

loop_
_geom_angle_atom_site_label_1
_geom_angle_atom_site_label_2
_geom_angle_atom_site_label_3
_geom_angle
_geom_angle_site_symmetry_1
_geom_angle_site_symmetry_3
I1 I2 I3 177.593(13) . .
C4 N1 C1 126.4(3) . .
C4 N1 C6 117.8(3) . .
C1 N1 C6 115.8(3) . .
C2 N2 C1 118.6(3) . .
C2 N2 C7 122.6(4) . .
C1 N2 C7 118.7(3) . .
C5 N3 C3 108.5(3) . .
C5 N3 H3 121(4) . .
C3 N3 H3 131(4) . .
C5 N4 C2 107.5(3) . .
C5 N4 H4 125(5) . .
C2 N4 H4 127(5) . .
O1 C1 N2 121.8(4) . .
O1 C1 N1 120.6(4) . .
N2 C1 N1 117.6(3) . .
N2 C2 N4 129.0(3) . .
N2 C2 C3 123.2(4) . .
N4 C2 C3 107.7(3) . .
C2 C3 N3 106.5(3) . .
C2 C3 C4 121.9(3) . .
N3 C3 C4 131.5(3) . .
O2 C4 N1 122.1(4) . .
O2 C4 C3 125.7(4) . .
N1 C4 C3 112.2(3) . .
N3 C5 N4 109.8(4) . .
N3 C5 H5 125.1 . .
N4 C5 H5 125.1 . .
N1 C6 H6A 109.5 . .
N1 C6 H6B 109.5 . .
H6A C6 H6B 109.5 . .
N1 C6 H6C 109.5 . .
H6A C6 H6C 109.5 . .
H6B C6 H6C 109.5 . .
N2 C7 H7A 109.5 . .
N2 C7 H7B 109.5 . .
H7A C7 H7B 109.5 . .
N2 C7 H7C 109.5 . .
H7A C7 H7C 109.5 . .
H7B C7 H7C 109.5 . .

loop_
_geom_bond_atom_site_label_1
_geom_bond_atom_site_label_2
_geom_bond_distance
_geom_bond_site_symmetry_2
I1 I2 2.8786(4) .
I2 I3 2.9662(4) .
I4 I5 2.7632(6) .
O1 C1 1.219(5) .
O2 C4 1.222(5) .
N1 C4 1.392(5) .
N1 C1 1.397(5) .
N1 C6 1.474(5) .
N2 C2 1.356(5) .
N2 C1 1.379(5) .
N2 C7 1.465(5) .
N3 C5 1.316(5) .
N3 C3 1.379(5) .
N3 H3 0.79(6) .
N4 C5 1.344(5) .
N4 C2 1.366(5) .
N4 H4 0.79(7) .
C2 C3 1.368(5) .
C3 C4 1.424(5) .
C5 H5 0.9300 .
C6 H6A 0.9600 .
C6 H6B 0.9600 .
C6 H6C 0.9600 .
C7 H7A 0.9600 .
C7 H7B 0.9600 .
C7 H7C 0.9600 .

loop_
_geom_hbond_atom_site_label_D
_geom_hbond_atom_site_label_H
_geom_hbond_atom_site_label_A
_geom_hbond_distance_DH
_geom_hbond_distance_HA
_geom_hbond_distance_DA
_geom_hbond_angle_DHA
_geom_hbond_site_symmetry_A
_geom_hbond_publ_flag
N3 H3 O2 0.79(6) 1.91(6) 2.673(4) 163(6) 3_565 yes
N4 H4 O1 0.79(7) 1.93(7) 2.725(4) 178(7) 2_655 yes
